data_2010923
loop_
_publ_author_name
'Hensen, Karl'
'Mayr-Stein, Ralf'
'Spangenberg, Bj\"orn'
'Bolte, Michael'

_publ_section_title
;
 Complexes of mixed silicon halides with 4-picoline
;
_journal_issue 5
_journal_name_full 'Acta Crystallographica Section C'
_journal_page_first 610
_journal_page_last 613
_journal_paper_doi 10.1107/S010827010000278X
_journal_volume 56
_journal_year 2000
_chemical_formula_sum 'C12 H14 Br4 N2 Si'
_chemical_formula_weight 533.98
_chemical_name_systematic ?
_space_group_IT_number 53
_symmetry_cell_setting orthorhombic
_symmetry_space_group_name_Hall '-P 2ac 2'
_symmetry_space_group_name_H-M 'P m n a'
_audit_creation_method SHELXL-97
_cell_angle_alpha 90.00
_cell_angle_beta 90.00
_cell_angle_gamma 90.00
_cell_formula_units_Z 2
_cell_length_a 7.3298(2)
_cell_length_b 8.2819(3)
_cell_length_c 13.4126(3)
_cell_measurement_reflns_used 7725
_cell_measurement_temperature 143(2)
_cell_measurement_theta_max 25
_cell_measurement_theta_min 1
_cell_volume 814.21(4)
_computing_cell_refinement SMART
_computing_data_collection 'SMART (Siemens, 1995)'
_computing_data_reduction 'SAINT  (Siemens, 1995)'
_computing_molecular_graphics 'XP (in SHELXTL-Plus, 1991)'
_computing_structure_refinement 'SHELXL97 (Sheldrick, 1997)'
_computing_structure_solution 'SHELXS97 (Sheldrick, 1990)'
_diffrn_ambient_temperature 143(2)
_diffrn_measured_fraction_theta_full .997
_diffrn_measured_fraction_theta_max .997
_diffrn_measurement_device_type 'Siemens CCD three-circle diffractometer'
_diffrn_measurement_method \w
_diffrn_radiation_monochromator graphite
_diffrn_radiation_source 'fine-focus sealed tube'
_diffrn_radiation_type MoK\a
_diffrn_radiation_wavelength .71073
_diffrn_reflns_av_R_equivalents .0446
_diffrn_reflns_av_sigmaI/netI .0251
_diffrn_reflns_limit_h_max 9
_diffrn_reflns_limit_h_min -9
_diffrn_reflns_limit_k_max 10
_diffrn_reflns_limit_k_min -10
_diffrn_reflns_limit_l_max 16
_diffrn_reflns_limit_l_min -14
_diffrn_reflns_number 7079
_diffrn_reflns_theta_full 26.38
_diffrn_reflns_theta_max 26.38
_diffrn_reflns_theta_min 2.89
_diffrn_standards_decay_% 0
_diffrn_standards_interval_time 1200
_diffrn_standards_number 183
_exptl_absorpt_coefficient_mu 9.947
_exptl_absorpt_correction_T_max .609
_exptl_absorpt_correction_T_min .105
_exptl_absorpt_correction_type empirical
_exptl_absorpt_process_details '(SADABS; Sheldrick, 1996)'
_exptl_crystal_colour colourless
_exptl_crystal_density_diffrn 2.178
_exptl_crystal_density_method 'not measured'
_exptl_crystal_description block
_exptl_crystal_F_000 508
_exptl_crystal_size_max .30
_exptl_crystal_size_mid .20
_exptl_crystal_size_min .05
_refine_diff_density_max .634
_refine_diff_density_min -.478
_refine_ls_extinction_method none
_refine_ls_goodness_of_fit_ref 1.041
_refine_ls_hydrogen_treatment mixed
_refine_ls_matrix_type full
_refine_ls_number_parameters 56
_refine_ls_number_reflns 907
_refine_ls_number_restraints 0
_refine_ls_restrained_S_all 1.041
_refine_ls_R_factor_all .0405
_refine_ls_R_factor_gt .0277
_refine_ls_shift/su_max .001
_refine_ls_shift/su_mean .000
_refine_ls_structure_factor_coef Fsqd
_refine_ls_weighting_details 'calc w = 1/[\s^2^(Fo^2^)+(0.0342P)^2^+0.9192P] where P=(Fo^2^+2Fc^2^)/3'
_refine_ls_weighting_scheme calc
_refine_ls_wR_factor_ref .0653
_reflns_number_gt 728
_reflns_number_total 907
_reflns_threshold_expression I>2\s(I)
_cod_data_source_file ln1098.cif
_cod_data_source_block V
_cod_depositor_comments
;
The following automatic conversions were performed:
'_symmetry_cell_setting' value 'Orthorhombic' changed to 'orthorhombic'
according to '/home/saulius/struct/CIF-dictionaries/cif_core.dic'
dictionary named 'cif_core.dic' version 2.4.1 from 2010-06-29.

Automatic conversion script
Id: cif_fix_enum 1527 2010-12-29 10:47:43Z saulius 

The following automatic conversions were performed:

'_symmetry_cell_setting' value 'Orthorhombic' changed to
'orthorhombic' according to
/home/saulius/struct/CIF-dictionaries/cif_core.dic dictionary named
'cif_core.dic' version 2.4.1 from
2010-06-29.

'_exptl_absorpt_correction_type' value 'Empirical'
changed to 'empirical' according to
/home/saulius/struct/CIF-dictionaries/cif_core.dic dictionary named
'cif_core.dic' version 2.4.1 from 2010-06-29.

Automatic conversion script
Id: cif_fix_values 1715 2011-07-08 13:25:40Z adriana 
;
_cod_original_sg_symbol_H-M 'P m n a '
_cod_database_code 2010923
_cod_database_fobs_code 2010923

loop_
_symmetry_equiv_pos_as_xyz
'x, y, z'
'-x+1/2, -y, z+1/2'
'-x+1/2, y, -z+1/2'
'x, -y, -z'
'-x, -y, -z'
'x-1/2, y, -z-1/2'
'x-1/2, -y, z-1/2'
'-x, y, z'

loop_
_atom_site_label
_atom_site_fract_x
_atom_site_fract_y
_atom_site_fract_z
_atom_site_U_iso_or_equiv
_atom_site_adp_type
_atom_site_calc_flag
_atom_site_refinement_flags
_atom_site_occupancy
_atom_site_disorder_assembly
_atom_site_disorder_group
_atom_site_type_symbol
Br1 .23257(4) .16177(4) .42619(3) .02330(15) Uani d . 1 . . Br
Si1 .0000 .0000 .5000 .0150(4) Uani d S 1 . . Si
N1 .0000 .1415(5) .6189(3) .0168(9) Uani d S 1 . . N
C2 .0000 .3052(6) .6088(4) .0176(10) Uani d S 1 . . C
H2 .0000 .3504 .5437 .021 Uiso calc SR 1 . . H
C3 .0000 .4080(6) .6901(4) .0204(11) Uani d S 1 . . C
H3 .0000 .5215 .6800 .024 Uiso calc SR 1 . . H
C4 .0000 .3460(6) .7870(4) .0197(10) Uani d S 1 . . C
C41 .0000 .4520(6) .8766(4) .0264(12) Uani d S 1 . . C
H41A .0000 .5668 .8598 .040 Uiso d SPR .50 A 1 H
H41B -.1025 .4225 .9185 .040 Uiso d PR .50 A 1 H
H41C .0000 .3881 .9369 .040 Uiso d SPR .50 A 2 H
H41D -.1071 .5224 .8759 .040 Uiso d PR .50 A 2 H
C5 .0000 .1782(6) .7964(4) .0199(10) Uani d S 1 . . C
H5 .0000 .1307 .8608 .024 Uiso calc SR 1 . . H
C6 .0000 .0803(6) .7130(4) .0191(10) Uani d S 1 . . C
H6 .0000 -.0335 .7217 .023 Uiso calc SR 1 . . H

loop_
_atom_site_aniso_label
_atom_site_aniso_U_11
_atom_site_aniso_U_22
_atom_site_aniso_U_33
_atom_site_aniso_U_12
_atom_site_aniso_U_13
_atom_site_aniso_U_23
Br1 .0237(2) .0194(2) .0268(2) -.00750(14) .00648(14) -.00455(15)
Si1 .0161(8) .0109(9) .0181(9) .000 .000 -.0023(8)
N1 .0179(19) .014(2) .018(2) .000 .000 -.0035(17)
C2 .020(2) .010(2) .022(3) .000 .000 .0035(19)
C3 .026(3) .010(2) .025(3) .000 .000 -.002(2)
C4 .013(2) .020(3) .026(2) .000 .000 -.008(2)
C41 .027(3) .026(3) .026(3) .000 .000 -.010(2)
C5 .020(2) .023(3) .017(3) .000 .000 -.004(2)
C6 .026(2) .012(2) .019(2) .000 .000 .000(2)

loop_
_atom_type_symbol
_atom_type_description
_atom_type_scat_dispersion_real
_atom_type_scat_dispersion_imag
_atom_type_scat_source
C C .0033 .0016 'International Tables Vol C Tables 4.2.6.8 and 6.1.1.4'
H H .0000 .0000 'International Tables Vol C Tables 4.2.6.8 and 6.1.1.4'
N N .0061 .0033 'International Tables Vol C Tables 4.2.6.8 and 6.1.1.4'
Si Si .0817 .0704 'International Tables Vol C Tables 4.2.6.8 and 6.1.1.4'
Br Br -.2901 2.4595 'International Tables Vol C Tables 4.2.6.8 and 6.1.1.4'

loop_
_geom_angle_atom_site_label_1
_geom_angle_atom_site_label_2
_geom_angle_atom_site_label_3
_geom_angle_site_symmetry_1
_geom_angle_site_symmetry_3
_geom_angle
_geom_angle_publ_flag
N1 Si1 N1 . 5_556 180.0 ?
N1 Si1 Br1 . 5_556 89.89(8) ?
N1 Si1 Br1 5_556 5_556 90.11(8) ?
N1 Si1 Br1 . 4_556 89.89(8) ?
N1 Si1 Br1 5_556 4_556 90.11(8) ?
Br1 Si1 Br1 5_556 4_556 91.320(17) ?
N1 Si1 Br1 . 8 90.11(8) ?
N1 Si1 Br1 5_556 8 89.89(8) ?
Br1 Si1 Br1 5_556 8 88.680(17) ?
Br1 Si1 Br1 4_556 8 180.0 ?
N1 Si1 Br1 . . 90.11(8) y
N1 Si1 Br1 5_556 . 89.89(8) ?
Br1 Si1 Br1 5_556 . 180.0 ?
Br1 Si1 Br1 4_556 . 88.680(17) ?
Br1 Si1 Br1 8 . 91.320(17) ?
C6 N1 C2 . . 117.6(4) y
C6 N1 Si1 . . 121.8(3) ?
C2 N1 Si1 . . 120.6(3) ?
N1 C2 C3 . . 122.2(5) ?
N1 C2 H2 . . 118.9 ?
C3 C2 H2 . . 118.9 ?
C2 C3 C4 . . 120.5(5) ?
C2 C3 H3 . . 119.8 ?
C4 C3 H3 . . 119.8 ?
C5 C4 C3 . . 116.7(5) ?
C5 C4 C41 . . 121.0(5) ?
C3 C4 C41 . . 122.3(5) ?
C4 C41 H41A . . 112.8 ?
C4 C41 H41B . . 108.6 ?
H41A C41 H41B . . 112.2 ?
C4 C41 H41C . . 110.7 ?
H41A C41 H41C . . 136.5 ?
H41B C41 H41C . . 51.5 ?
C4 C41 H41D . . 110.1 ?
H41A C41 H41D . . 54.4 ?
H41B C41 H41D . . 62.2 ?
H41C C41 H41D . . 109.5 ?
C6 C5 C4 . . 120.8(5) ?
C6 C5 H5 . . 119.6 ?
C4 C5 H5 . . 119.6 ?
N1 C6 C5 . . 122.2(4) ?
N1 C6 H6 . . 118.9 ?
C5 C6 H6 . . 118.9 ?

loop_
_geom_bond_atom_site_label_1
_geom_bond_atom_site_label_2
_geom_bond_site_symmetry_2
_geom_bond_distance
_geom_bond_publ_flag
Br1 Si1 . 2.3835(3) y
Si1 N1 . 1.979(4) y
Si1 N1 5_556 1.979(4) ?
Si1 Br1 5_556 2.3835(3) ?
Si1 Br1 4_556 2.3835(3) ?
Si1 Br1 8 2.3835(3) ?
N1 C6 . 1.360(6) ?
N1 C2 . 1.363(6) ?
C2 C3 . 1.384(7) ?
C2 H2 . .9500 ?
C3 C4 . 1.397(7) ?
C3 H3 . .9500 ?
C4 C5 . 1.396(7) ?
C4 C41 . 1.488(7) ?
C41 H41A . .9777 ?
C41 H41B . .9698 ?
C41 H41C . .9657 ?
C41 H41D . .9781 ?
C5 C6 . 1.381(7) ?
C5 H5 . .9500 ?
C6 H6 . .9500 ?

loop_
_geom_torsion_atom_site_label_1
_geom_torsion_atom_site_label_2
_geom_torsion_atom_site_label_3
_geom_torsion_atom_site_label_4
_geom_torsion_site_symmetry_1
_geom_torsion
_geom_torsion_publ_flag
N1 Si1 N1 C6 5_556 180.0(6) ?
Br1 Si1 N1 C6 5_556 45.660(9) ?
Br1 Si1 N1 C6 4_556 -45.660(9) ?
Br1 Si1 N1 C6 8 134.340(9) ?
Br1 Si1 N1 C6 . -134.340(9) ?
N1 Si1 N1 C2 5_556 0E1(10) ?
Br1 Si1 N1 C2 5_556 -134.340(9) ?
Br1 Si1 N1 C2 4_556 134.340(9) ?
Br1 Si1 N1 C2 8 -45.660(9) ?
Br1 Si1 N1 C2 . 45.660(9) y
C6 N1 C2 C3 . .000(2) ?
Si1 N1 C2 C3 . 180.000(2) ?
N1 C2 C3 C4 . .000(2) ?
C2 C3 C4 C5 . .000(2) ?
C2 C3 C4 C41 . 180.000(2) ?
C3 C4 C5 C6 . .000(2) ?
C41 C4 C5 C6 . 180.000(2) ?
C2 N1 C6 C5 . .000(2) ?
Si1 N1 C6 C5 . 180.0000(10) ?
C4 C5 C6 N1 . .000(2) ?
